data_4303645
loop_
_publ_author_name
'Pei-Xiu Yin'
'Jian-Kai Cheng'
'Zhao-Ji Li'
'Lei Zhang'
'Ye-Yan Qin'
'Jian Zhang'
'Yuan-Gen Yao'

_publ_contact_author_address
;
The State Key Laboratory of Structure Chemistry, 
Fujian Institute of Research on the Structure of Matter, 
the Chinese Academy of Sciences,
Fuzhou, Fujian, 350002
P. R. China
;
_publ_contact_author_email yyg@fjirsm.ac.cn
_publ_contact_author_fax 86-591-83714946
_publ_contact_author_name 'Yuan-Gen Yao'
_publ_contact_author_phone 86-591-83711523
_publ_section_title
;
Ag(I)-Mediated In situ Dehydrogenative Coupling of 3-Amino-1,2,4-triazole
into 3,3'-Azobis(1,2,4-triazole) in Cd(II) Coordination Polymers
;
_journal_name_full 'Inorganic Chemistry'
_journal_page_first 10859
_journal_page_last 10861
_journal_paper_doi 10.1021/ic9007813
_journal_volume 48
_journal_year 2009
_chemical_formula_moiety 'C4 H4 Cd N8 O'
_chemical_formula_sum 'C4 H4 Cd N8 O'
_chemical_formula_weight 292.56
_chemical_name_systematic
; 
 ? 
;
_space_group_IT_number 72
_symmetry_cell_setting orthorhombic
_symmetry_space_group_name_Hall '-I 2 2c'
_symmetry_space_group_name_H-M 'I b a m'
_atom_sites_solution_hydrogens geom
_atom_sites_solution_primary direct
_atom_sites_solution_secondary difmap
_audit_creation_method SHELXL-97
_cell_angle_alpha 90.00
_cell_angle_beta 90.00
_cell_angle_gamma 90.00
_cell_formula_units_Z 8
_cell_length_a 7.9911(7)
_cell_length_b 10.1983(8)
_cell_length_c 20.4588(18)
_cell_measurement_reflns_used 1736
_cell_measurement_temperature 293(2)
_cell_measurement_theta_max 27.4758
_cell_measurement_theta_min 3.2382
_cell_volume 1667.3(2)
_computing_cell_refinement 'Bruker XSCANS'
_computing_data_collection 'Bruker XSCANS'
_computing_data_reduction 'Bruker SHELXTL'
_computing_molecular_graphics 'Bruker SHELXTL'
_computing_publication_material 'Bruker SHELXTL'
_computing_structure_refinement 'SHELXL-97 (Sheldrick, 1997)'
_computing_structure_solution 'SHELXS-97 (Sheldrick, 1990)'
_diffrn_ambient_temperature 293(2)
_diffrn_measured_fraction_theta_full 0.992
_diffrn_measured_fraction_theta_max 0.992
_diffrn_measurement_device_type 'Bruker P4'
_diffrn_measurement_method '\w scans'
_diffrn_radiation_monochromator graphite
_diffrn_radiation_source 'fine-focus sealed tube'
_diffrn_radiation_type MoK\a
_diffrn_radiation_wavelength 0.71073
_diffrn_reflns_av_R_equivalents 0.0124
_diffrn_reflns_av_sigmaI/netI 0.0083
_diffrn_reflns_limit_h_max 7
_diffrn_reflns_limit_h_min -10
_diffrn_reflns_limit_k_max 13
_diffrn_reflns_limit_k_min -13
_diffrn_reflns_limit_l_max 26
_diffrn_reflns_limit_l_min -26
_diffrn_reflns_number 6029
_diffrn_reflns_theta_full 27.48
_diffrn_reflns_theta_max 27.48
_diffrn_reflns_theta_min 3.24
_diffrn_standards_decay_% 0
_diffrn_standards_interval_count 0
_diffrn_standards_interval_time 0
_diffrn_standards_number 0
_exptl_absorpt_coefficient_mu 2.600
_exptl_absorpt_correction_T_max 0.856
_exptl_absorpt_correction_T_min 0.633
_exptl_absorpt_correction_type multi-scan
_exptl_absorpt_process_details crystalclear
_exptl_crystal_colour Yellow
_exptl_crystal_density_diffrn 2.331
_exptl_crystal_density_method 'not measured'
_exptl_crystal_description Plate
_exptl_crystal_F_000 1120
_exptl_crystal_size_max 0.2000
_exptl_crystal_size_mid 0.1500
_exptl_crystal_size_min 0.0600
_refine_diff_density_max 0.264
_refine_diff_density_min -0.375
_refine_diff_density_rms 0.058
_refine_ls_extinction_method none
_refine_ls_goodness_of_fit_ref 1.166
_refine_ls_hydrogen_treatment constr
_refine_ls_matrix_type full
_refine_ls_number_parameters 68
_refine_ls_number_reflns 991
_refine_ls_number_restraints 0
_refine_ls_restrained_S_all 1.166
_refine_ls_R_factor_all 0.0237
_refine_ls_R_factor_gt 0.0200
_refine_ls_shift/su_max 0.000
_refine_ls_shift/su_mean 0.000
_refine_ls_structure_factor_coef Fsqd
_refine_ls_weighting_details 'calc w=1/[\s^2^(Fo^2^)+(0.0123P)^2^+3.2577P] where P=(Fo^2^+2Fc^2^)/3'
_refine_ls_weighting_scheme calc
_refine_ls_wR_factor_gt 0.0378
_refine_ls_wR_factor_ref 0.0395
_reflns_number_gt 890
_reflns_number_total 991
_reflns_threshold_expression >2sigma(I)
_cod_data_source_file ic9007813_si_001_2.cif
_cod_data_source_block 2
_cod_depositor_comments
;
The following automatic conversions were performed:
'_symmetry_cell_setting' value 'Orthorhombic' changed to 'orthorhombic'
according to '/home/saulius/struct/CIF-dictionaries/cif_core.dic'
dictionary named 'cif_core.dic' version 2.4.1 from
2010-06-29.

'_exptl_absorpt_correction_type' value 'Multi-scan' changed
to 'multi-scan' according to
'/home/saulius/struct/CIF-dictionaries/cif_core.dic' dictionary named
'cif_core.dic' version 2.4.1 from 2010-06-29.

Automatic conversion script
Id: cif_fix_enum 1527 2010-12-29 10:47:43Z saulius 
;
_cod_database_code 4303645

loop_
_symmetry_equiv_pos_as_xyz
'x, y, z'
'-x, -y, z'
'-x+1/2, y+1/2, -z'
'x+1/2, -y+1/2, -z'
'x+1/2, y+1/2, z+1/2'
'-x+1/2, -y+1/2, z+1/2'
'-x+1, y+1, -z+1/2'
'x+1, -y+1, -z+1/2'
'-x, -y, -z'
'x, y, -z'
'x-1/2, -y-1/2, z'
'-x-1/2, y-1/2, z'
'-x+1/2, -y+1/2, -z+1/2'
'x+1/2, y+1/2, -z+1/2'
'x, -y, z+1/2'
'-x, y, z+1/2'

loop_
_atom_site_label
_atom_site_type_symbol
_atom_site_fract_x
_atom_site_fract_y
_atom_site_fract_z
_atom_site_U_iso_or_equiv
_atom_site_adp_type
_atom_site_occupancy
_atom_site_symmetry_multiplicity
_atom_site_calc_flag
_atom_site_refinement_flags
_atom_site_disorder_assembly
_atom_site_disorder_group
Cd1 Cd 0.0000 0.5000 0.2500 0.02233(9) Uani 1 4 d S . .
Cd2 Cd 0.5000 0.5000 0.5000 0.01710(8) Uani 1 4 d S . .
N1 N 0.3352(2) 0.42013(17) 0.41638(8) 0.0291(4) Uani 1 1 d . . .
N2 N 0.3824(3) 0.31637(17) 0.37725(8) 0.0307(4) Uani 1 1 d . . .
N3 N 0.1803(2) 0.43137(16) 0.32659(8) 0.0240(4) Uani 1 1 d . . .
N4 N 0.3000(2) 0.23765(16) 0.27336(8) 0.0246(4) Uani 1 1 d . . .
C1 C 0.2860(3) 0.32828(18) 0.32479(9) 0.0227(4) Uani 1 1 d . . .
C2 C 0.2170(3) 0.48486(19) 0.38440(9) 0.0265(4) Uani 1 1 d . . .
H2 H 0.1650 0.5598 0.4005 0.032 Uiso 1 1 calc R . .
O1W O 0.3603(5) 0.7034(3) 0.5000 0.0894(12) Uani 1 2 d S . .
H1W H 0.4013 0.7511 0.4720 0.134 Uiso 1 1 calc R . .

loop_
_atom_site_aniso_label
_atom_site_aniso_U_11
_atom_site_aniso_U_22
_atom_site_aniso_U_33
_atom_site_aniso_U_23
_atom_site_aniso_U_13
_atom_site_aniso_U_12
Cd1 0.01693(16) 0.03801(17) 0.01205(13) 0.000 0.000 0.000
Cd2 0.01974(15) 0.02063(13) 0.01095(13) 0.000 0.000 -0.00303(11)
N1 0.0376(11) 0.0285(9) 0.0212(8) -0.0076(7) -0.0102(8) 0.0049(8)
N2 0.0385(11) 0.0283(9) 0.0252(9) -0.0086(7) -0.0122(8) 0.0089(8)
N3 0.0269(9) 0.0252(8) 0.0200(8) -0.0053(6) -0.0058(7) 0.0038(7)
N4 0.0292(9) 0.0236(8) 0.0210(7) -0.0046(7) -0.0056(7) 0.0004(7)
C1 0.0266(11) 0.0219(8) 0.0195(9) -0.0029(7) -0.0051(8) 0.0013(8)
C2 0.0302(12) 0.0273(10) 0.0221(9) -0.0068(8) -0.0056(9) 0.0029(9)
O1W 0.117(3) 0.0491(18) 0.102(3) 0.000 0.000 0.043(2)

loop_
_atom_type_symbol
_atom_type_description
_atom_type_scat_dispersion_real
_atom_type_scat_dispersion_imag
_atom_type_scat_source
C C 0.0033 0.0016 'International Tables Vol C Tables 4.2.6.8 and 6.1.1.4'
H H 0.0000 0.0000 'International Tables Vol C Tables 4.2.6.8 and 6.1.1.4'
N N 0.0061 0.0033 'International Tables Vol C Tables 4.2.6.8 and 6.1.1.4'
O O 0.0106 0.0060 'International Tables Vol C Tables 4.2.6.8 and 6.1.1.4'
Cd Cd -0.8075 1.2024 'International Tables Vol C Tables 4.2.6.8 and 6.1.1.4'

loop_
_geom_angle_atom_site_label_1
_geom_angle_atom_site_label_2
_geom_angle_atom_site_label_3
_geom_angle
_geom_angle_site_symmetry_1
_geom_angle_site_symmetry_3
_geom_angle_publ_flag
N3 Cd1 N3 143.60(8) 7_445 . ?
N3 Cd1 N3 99.97(9) 7_445 2_565 ?
N3 Cd1 N3 91.26(9) . 2_565 ?
N3 Cd1 N3 91.26(9) 7_445 8_455 ?
N3 Cd1 N3 99.97(9) . 8_455 ?
N3 Cd1 N3 143.60(8) 2_565 8_455 ?
N1 Cd2 N1 180.0 . 9_666 ?
N1 Cd2 N1 84.31(10) . 2_665 ?
N1 Cd2 N1 95.69(10) 9_666 2_665 ?
N1 Cd2 N1 95.69(10) . 10_556 ?
N1 Cd2 N1 84.31(10) 9_666 10_556 ?
N1 Cd2 N1 180.0 2_665 10_556 ?
N1 Cd2 O1W 92.31(8) . . ?
N1 Cd2 O1W 87.69(8) 9_666 . ?
N1 Cd2 O1W 87.69(8) 2_665 . ?
N1 Cd2 O1W 92.31(8) 10_556 . ?
N1 Cd2 O1W 87.69(8) . 9_666 ?
N1 Cd2 O1W 92.31(8) 9_666 9_666 ?
N1 Cd2 O1W 92.31(8) 2_665 9_666 ?
N1 Cd2 O1W 87.69(8) 10_556 9_666 ?
O1W Cd2 O1W 180.000(1) . 9_666 ?
C2 N1 N2 106.89(15) . . ?
C2 N1 Cd2 126.66(13) . . ?
N2 N1 Cd2 123.01(13) . . ?
C1 N2 N1 103.90(16) . . ?
C2 N3 C1 101.84(16) . . ?
C2 N3 Cd1 129.28(14) . . ?
C1 N3 Cd1 128.82(13) . . ?
N4 N4 C1 112.5(2) 13 . ?
N2 C1 N3 114.39(17) . . ?
N2 C1 N4 119.93(17) . . ?
N3 C1 N4 125.68(17) . . ?
N1 C2 N3 112.98(18) . . ?
N1 C2 H2 123.5 . . ?
N3 C2 H2 123.5 . . ?
Cd2 O1W H1W 109.5 . . ?

loop_
_geom_bond_atom_site_label_1
_geom_bond_atom_site_label_2
_geom_bond_distance
_geom_bond_site_symmetry_2
_geom_bond_publ_flag
Cd1 N3 2.2408(16) 7_445 ?
Cd1 N3 2.2408(16) . ?
Cd1 N3 2.2408(16) 2_565 ?
Cd1 N3 2.2408(16) 8_455 ?
Cd2 N1 2.3076(17) . ?
Cd2 N1 2.3076(17) 9_666 ?
Cd2 N1 2.3076(17) 2_665 ?
Cd2 N1 2.3076(17) 10_556 ?
Cd2 O1W 2.356(3) . ?
Cd2 O1W 2.356(3) 9_666 ?
N1 C2 1.325(3) . ?
N1 N2 1.380(2) . ?
N2 C1 1.327(2) . ?
N3 C2 1.335(2) . ?
N3 C1 1.349(2) . ?
N4 N4 1.272(3) 13 ?
N4 C1 1.405(2) . ?
C2 H2 0.9300 . ?
O1W H1W 0.8200 . ?

loop_
_geom_hbond_atom_site_label_D
_geom_hbond_atom_site_label_H
_geom_hbond_atom_site_label_A
_geom_hbond_distance_DH
_geom_hbond_distance_HA
_geom_hbond_distance_DA
_geom_hbond_angle_DHA
_geom_hbond_site_symmetry_A
O1W H1W N2 0.82 2.69 3.252(3) 127.5 2_665
